data_4060022
loop_
_publ_author_name
'Kohtaro Osakada'
'Hiroyuki Onodera'
'Yasushi Nishihara'

_publ_section_title
;
 Diarylpalladium Complexes with a Cis Structure. Formation via
 Transmetalation of Arylboronic Acids with an Aryliodopalladium Complex
 and Intramolecular Coupling of the Aryl Ligands, Affording
 Unsymmetrical Biaryls
;
_journal_name_full Organometallics
_journal_page_first 190
_journal_page_last 192
_journal_paper_doi 10.1021/om049217i
_journal_volume 24
_journal_year 2005
_chemical_formula_sum 'C19 H25 F3 N2 O Pd'
_symmetry_space_group_name_H-M 'P 1 21/c 1'
_cell_angle_alpha 90.0
_cell_angle_beta 100.229(6)
_cell_angle_gamma 90.0
_cell_length_a 8.730(4)
_cell_length_b 14.057(7)
_cell_length_c 16.033(8)
_cell_volume 1936.26
_cod_original_sg_symbol_H-M P21/c
_cod_database_code 4060022

loop_
_atom_site_label
_atom_site_fract_x
_atom_site_fract_y
_atom_site_fract_z
_atom_site_occupancy
_atom_site_B_iso_or_equiv
Pd(1) 1.08651(3) 0.32061(2) 0.881220(10) 1.0 1.152(6)
F(1) 1.0580(2) 0.0932(2) 0.89601(13) 1.0 2.28(4)
F(2) 0.6244(3) 0.0672(2) 1.0294(1) 1.0 3.02(5)
F(3) 0.7890(2) 0.3686(1) 0.95735(13) 1.0 2.22(4)
O(1) 1.4683(4) 0.3355(2) 1.2466(2) 1.0 3.12(7)
N(1) 1.2469(3) 0.4158(2) 0.8341(2) 1.0 1.62(5)
N(2) 0.9655(4) 0.3215(2) 0.7502(2) 1.0 1.57(6)
C(1) 1.2010(4) 0.3228(2) 1.0009(2) 1.0 1.44(6)
C(2) 1.1846(4) 0.3983(3) 1.0544(2) 1.0 1.83(7)
C(3) 1.2706(4) 0.4060(3) 1.1361(2) 1.0 2.08(7)
C(4) 1.3772(4) 0.3355(3) 1.1670(2) 1.0 2.12(7)
C(5) 1.3948(4) 0.2578(3) 1.1155(2) 1.0 2.25(7)
C(6) 1.3074(4) 0.2515(3) 1.0339(2) 1.0 1.87(7)
C(7) 1.4268(5) 0.4014(4) 1.3068(2) 1.0 3.34(9)
C(8) 0.9343(4) 0.2364(2) 0.9254(2) 1.0 1.36(6)
C(9) 0.9415(4) 0.1372(2) 0.9282(2) 1.0 1.52(6)
C(10) 0.8400(4) 0.0785(2) 0.9618(2) 1.0 1.83(6)
C(11) 0.7250(4) 0.1216(3) 0.9945(2) 1.0 1.85(6)
C(12) 0.7047(4) 0.2196(3) 0.9935(2) 1.0 1.91(7)
C(13) 0.8110(4) 0.2716(2) 0.9582(2) 1.0 1.53(6)
C(14) 1.4068(5) 0.3818(4) 0.8513(4) 1.0 4.22(11)
C(15) 1.2425(6) 0.5113(3) 0.8715(3) 1.0 3.70(10)
C(16) 1.1919(5) 0.4218(4) 0.7418(2) 1.0 3.73(10)
C(17) 1.0445(9) 0.3925(7) 0.7101(4) 1.0 10.7(2)
C(18) 0.9724(9) 0.2299(4) 0.7110(3) 1.0 6.1(2)
C(19) 0.8022(7) 0.3474(6) 0.7416(3) 1.0 6.9(2)
